data_7055771
loop_
_publ_author_name
'J\"urgens, Eva'
'Buys, Kai N.'
'Schmidt, Anna-Theresa'
'Furfari, Samantha K.'
'Cole, Marcus L.'
'Moser, Michael'
'Rominger, Frank'
'Kunz, Doris'

_publ_section_title
;
 Optimised synthesis of monoanionic bis(NHC)-pincer ligand precursors and
 their Li-complexes
;
_journal_issue 11
_journal_name_full 'New J. Chem.'
_journal_page_first 9160
_journal_paper_doi 10.1039/C6NJ01941B
_journal_volume 40
_journal_year 2016
_chemical_formula_moiety 'C32 H43 N5, 2(I)'
_chemical_formula_sum 'C32 H43 I2 N5'
_chemical_formula_weight 751.51
_chemical_properties_physical ', Hygroscopic'
_chemical_temperature_decomposition 535
_space_group_crystal_system triclinic
_space_group_IT_number 2
_space_group_name_Hall '-P 1'
_space_group_name_H-M_alt 'P -1'
_symmetry_cell_setting triclinic
_symmetry_Int_Tables_number 2
_symmetry_space_group_name_Hall '-P 1'
_symmetry_space_group_name_H-M 'P -1'
_atom_sites_solution_hydrogens geom
_atom_sites_solution_primary direct
_audit_creation_method
;
Olex2 1.2
(compiled 2016.08.23 svn.r3337 for OlexSys, GUI svn.r5217)
;
_audit_update_record
;
2016-08-26 deposited with the CCDC.
2016-09-06 downloaded from the CCDC.
;
_cell_angle_alpha 69.64(2)
_cell_angle_beta 80.26(2)
_cell_angle_gamma 76.44(2)
_cell_formula_units_Z 4
_cell_length_a 11.373(6)
_cell_length_b 18.404(10)
_cell_length_c 23.130(12)
_cell_measurement_reflns_used 8906
_cell_measurement_temperature 150(2)
_cell_measurement_theta_max 30.506
_cell_measurement_theta_min 1.751
_cell_volume 4392(4)
_computing_cell_refinement 'SAINT V8.32B (?, 2016)'
_computing_data_reduction 'SAINT V8.32B (?, 2016)'
_computing_molecular_graphics 'Olex2 (Dolomanov et al., 2009)'
_computing_publication_material 'Olex2 (Dolomanov et al., 2009)'
_computing_structure_refinement 'ShelXL (Sheldrick, 2015)'
_computing_structure_solution 'ShelXS (Sheldrick, 2008)'
_diffrn_ambient_temperature 150(2)
_diffrn_detector 'Bruker APEX2 area detector'
_diffrn_detector_area_resol_mean 7.9
_diffrn_detector_type 'CCD area detector'
_diffrn_measured_fraction_theta_full 0.989
_diffrn_measured_fraction_theta_max 0.854
_diffrn_measurement_device 'three-circle diffractometer'
_diffrn_measurement_device_type 'Bruker SMART APEX2 area detector'
_diffrn_measurement_method '\w and \f scans'
_diffrn_radiation_monochromator 'mirror optics'
_diffrn_radiation_probe x-ray
_diffrn_radiation_type MoK\a
_diffrn_radiation_wavelength 0.71073
_diffrn_reflns_av_R_equivalents 0.0774
_diffrn_reflns_av_unetI/netI 0.1113
_diffrn_reflns_Laue_measured_fraction_full 0.989
_diffrn_reflns_Laue_measured_fraction_max 0.854
_diffrn_reflns_limit_h_max 15
_diffrn_reflns_limit_h_min -13
_diffrn_reflns_limit_k_max 25
_diffrn_reflns_limit_k_min -25
_diffrn_reflns_limit_l_max 33
_diffrn_reflns_limit_l_min -31
_diffrn_reflns_number 71205
_diffrn_reflns_point_group_measured_fraction_full 0.989
_diffrn_reflns_point_group_measured_fraction_max 0.854
_diffrn_reflns_theta_full 25.242
_diffrn_reflns_theta_max 30.506
_diffrn_reflns_theta_min 1.751
_diffrn_source 'microfocus sealed X-ray tube'
_diffrn_source_type 'Incoatec I\ms'
_diffrn_standards_number 0
_exptl_absorpt_coefficient_mu 1.453
_exptl_absorpt_correction_T_max 0.7461
_exptl_absorpt_correction_T_min 0.5832
_exptl_absorpt_correction_type multi-scan
_exptl_absorpt_process_details
;
SADABS-2012/1 (Bruker,2012) was used for absorption correction.
wR2(int) was 0.1808 before and 0.0690 after correction.
The Ratio of minimum to maximum transmission is 0.7817.
The \l/2 correction factor is 0.0015.
;
_exptl_crystal_colour colourless
_exptl_crystal_colour_primary colourless
_exptl_crystal_density_diffrn 1.137
_exptl_crystal_description prism
_exptl_crystal_F_000 1504
_exptl_crystal_recrystallization_method 'Re-crystallisation from solvent: dichloromethane, hexane'
_exptl_crystal_size_max 0.1
_exptl_crystal_size_mid 0.02
_exptl_crystal_size_min 0.02
_refine_diff_density_max 2.920
_refine_diff_density_min -1.016
_refine_diff_density_rms 0.161
_refine_ls_extinction_method none
_refine_ls_goodness_of_fit_ref 0.952
_refine_ls_hydrogen_treatment constr
_refine_ls_matrix_type full
_refine_ls_number_parameters 785
_refine_ls_number_reflns 22907
_refine_ls_number_restraints 303
_refine_ls_restrained_S_all 0.949
_refine_ls_R_factor_all 0.1517
_refine_ls_R_factor_gt 0.0692
_refine_ls_shift/su_max 0.003
_refine_ls_shift/su_mean 0.000
_refine_ls_structure_factor_coef Fsqd
_refine_ls_weighting_details 'w=1/[\s^2^(Fo^2^)+(0.1490P)^2^] where P=(Fo^2^+2Fc^2^)/3'
_refine_ls_weighting_scheme calc
_refine_ls_wR_factor_gt 0.2023
_refine_ls_wR_factor_ref 0.2583
_reflns_Friedel_coverage 0.000
_reflns_number_gt 11097
_reflns_number_total 22907
_reflns_threshold_expression 'I > 2\s(I)'
_cod_data_source_file c6nj01941b2.cif
_cod_data_source_block new
_cod_depositor_comments
;
  Moved the _audit_creation_method data item out of the loop.

  Antanas Vaitkus,
  2019-03-01

The following automatic conversions were performed:

'_chemical_melting_point' tag was changed to
'_chemical_temperature_decomposition' since the value had been '535
dec.'. The value '535 dec.' was changed to '535'.

Automatic conversion script
Id: cif_fix_values 4268 2015-11-12 08:31:59Z antanas 

 Adding full bibliography for 7055764--7055771.cif.
;
_cod_database_code 7055771
_shelx_space_group_comment
;
The symmetry employed for this shelxl refinement is uniquely defined
by the following loop, which should always be used as a source of
symmetry information in preference to the above space-group names.
They are only intended as comments.
;
_olex2_refinement_description
;
1. Fixed Uiso
 At 1.2 times of:
  All C(H) groups, All N(H) groups
 At 1.5 times of:
  All C(H,H,H) groups
2. Restrained distances
 C26B-C27B \\sim C26B-C28B \\sim C27B-C28B \\sim C26C-C27C \\sim C26C-C28C
\\sim C27C-C28C
 with sigma of 0.04
 C30B-C31B \\sim C30B-C32B \\sim C31B-C32B \\sim C30C-C31C
 with sigma of 0.04
 C25B-C26B \\sim C25B-C27B \\sim C25B-C28B \\sim C25B-C26C \\sim C25B-C27C
\\sim C25B-C28C
 with sigma of 0.02
 C29B-C30B \\sim C29B-C31B \\sim C29B-C32B \\sim C29B-C30C \\sim C29B-C31C
\\sim C29B-C32C
 with sigma of 0.02
3. Uiso/Uaniso restraints and constraints
C25B \\sim C26B \\sim C27B \\sim C28B \\sim C26C \\sim C27C \\sim C28C: within
1.7A with sigma of 0.03 and sigma for terminal atoms of 0.06
C26B \\sim C27B \\sim C28B \\sim C26C \\sim C27C \\sim C28C: within 3A with
sigma of 0.03 and sigma for terminal atoms of 0.06
C29B \\sim C30B \\sim C31B \\sim C32B \\sim C30C \\sim C31C \\sim C32C: within
1.7A with sigma of 0.03 and sigma for terminal atoms of 0.06
C30B \\sim C31B \\sim C32B \\sim C30C \\sim C31C \\sim C32C: within 3A with
sigma of 0.03 and sigma for terminal atoms of 0.06
4. Others
 Sof(C28C)=Sof(H28D)=Sof(H28E)=Sof(H28F)=Sof(C27C)=Sof(H27D)=Sof(H27E)=
 Sof(H27F)=Sof(C26C)=Sof(H26D)=Sof(H26E)=Sof(H26F)=1-FVAR(1)
 Sof(C26B)=Sof(H26A)=Sof(H26B)=Sof(H26C)=Sof(C27B)=Sof(H27A)=Sof(H27B)=
 Sof(H27C)=Sof(C28B)=Sof(H28A)=Sof(H28B)=Sof(H28C)=FVAR(1)
 Sof(C31C)=Sof(H31D)=Sof(H31E)=Sof(H31F)=Sof(C30C)=Sof(H30D)=Sof(H30E)=
 Sof(H30F)=Sof(C32C)=Sof(H32D)=Sof(H32E)=Sof(H32F)=1-FVAR(2)
 Sof(C30B)=Sof(H30A)=Sof(H30B)=Sof(H30C)=Sof(C31B)=Sof(H31A)=Sof(H31B)=
 Sof(H31C)=Sof(C32B)=Sof(H32B)=Sof(H32A)=Sof(H32C)=FVAR(2)
5.a Ternary CH refined with riding coordinates:
 C4B(H4B), C10B(H10B), C4A(H4A), C10A(H10A)
5.b Aromatic/amide H refined with riding coordinates:
 N1B(H1B), C1B(H1BA), C2B(H2B), C3B(H3B), C7B(H7B), C8B(H8B), C9B(H9B),
 C15B(H15B), C17B(H17B), C20B(H20B), C22B(H22B), N1A(H1A), C1A(H1AA), C2A(H2A),
 C3A(H3A), C7A(H7A), C8A(H8A), C9A(H9A), C15A(H15A), C17A(H17A), C20A(H20A),
 C22A(H22A)
5.c Idealised Me refined as rotating group:
 C5B(H5BA,H5BB,H5BC), C6B(H6BA,H6BB,H6BC), C11B(H11A,H11B,H11C), C12B(H12A,
 H12B,H12C), C26B(H26A,H26B,H26C), C27B(H27A,H27B,H27C), C28B(H28A,H28B,H28C),
 C30B(H30A,H30B,H30C), C31B(H31A,H31B,H31C), C32B(H32B,H32A,H32C), C5A(H5AA,
 H5AB,H5AC), C6A(H6AA,H6AB,H6AC), C11A(H11D,H11E,H11F), C12A(H12D,H12E,H12F),
 C26A(H26G,H26H,H26I), C27A(H27G,H27H,H27I), C28A(H28G,H28H,H28I), C30A(H30G,
 H30H,H30I), C31A(H31G,H31H,H31I), C32A(H32G,H32H,H32I), C28C(H28D,H28E,H28F),
 C27C(H27D,H27E,H27F), C26C(H26D,H26E,H26F), C31C(H31D,H31E,H31F), C30C(H30D,
 H30E,H30F), C32C(H32D,H32E,H32F)
;
_shelx_shelxl_version_number 2014/7
_olex2_exptl_crystal_mounting_method 'MiTeGen liquid wick'
_olex2_submission_special_instructions 'No special instructions were received'

loop_
_space_group_symop_operation_xyz
'x, y, z'
'-x, -y, -z'

loop_
_atom_site_label
_atom_site_type_symbol
_atom_site_fract_x
_atom_site_fract_y
_atom_site_fract_z
_atom_site_U_iso_or_equiv
_atom_site_adp_type
_atom_site_occupancy
_atom_site_site_symmetry_order
_atom_site_calc_flag
_atom_site_refinement_flags_posn
_atom_site_refinement_flags_adp
_atom_site_refinement_flags_occupancy
_atom_site_disorder_assembly
_atom_site_disorder_group
N1B N 0.2952(5) -0.0057(3) 0.6767(2) 0.0380(13) Uani 1 1 d . . . . .
H1B H 0.2707 -0.0386 0.6634 0.046 Uiso 1 1 calc R . . . .
N2B N 0.2927(5) -0.1567(3) 0.7846(2) 0.0385(13) Uani 1 1 d . . . . .
N3B N 0.2985(6) -0.2599(4) 0.7587(3) 0.0535(16) Uani 1 1 d . . . . .
N4B N 0.2466(5) 0.0808(3) 0.5423(2) 0.0404(13) Uani 1 1 d . . . . .
N5B N 0.2470(6) 0.0028(4) 0.4912(2) 0.0448(14) Uani 1 1 d . . . . .
C1B C 0.3455(7) -0.1947(4) 0.7454(3) 0.0436(17) Uani 1 1 d . . . . .
H1BA H 0.4069 -0.1788 0.7129 0.052 Uiso 1 1 calc R . . . .
C2B C 0.2075(7) -0.1984(4) 0.8250(3) 0.0492(18) Uani 1 1 d . . . . .
H2B H 0.1564 -0.1841 0.8578 0.059 Uiso 1 1 calc R . . . .
C3B C 0.2105(8) -0.2632(5) 0.8090(4) 0.056(2) Uani 1 1 d . . . . .
H3B H 0.1626 -0.3028 0.8282 0.067 Uiso 1 1 calc R . . . .
C4B C 0.3359(10) -0.3187(5) 0.7225(4) 0.070(3) Uani 1 1 d . . . . .
H4B H 0.4040 -0.3014 0.6908 0.084 Uiso 1 1 calc R . . . .
C5B C 0.2375(11) -0.3160(7) 0.6896(6) 0.104(4) Uani 1 1 d . . . . .
H5BA H 0.1620 -0.3165 0.7173 0.156 Uiso 1 1 calc GR . . . .
H5BB H 0.2548 -0.3621 0.6754 0.156 Uiso 1 1 calc GR . . . .
H5BC H 0.2288 -0.2677 0.6538 0.156 Uiso 1 1 calc GR . . . .
C6B C 0.3847(11) -0.3980(5) 0.7656(5) 0.095(4) Uani 1 1 d . . . . .
H6BA H 0.4446 -0.3929 0.7892 0.143 Uiso 1 1 calc GR . . . .
H6BB H 0.4236 -0.4334 0.7417 0.143 Uiso 1 1 calc GR . . . .
H6BC H 0.3180 -0.4196 0.7942 0.143 Uiso 1 1 calc GR . . . .
C7B C 0.3016(7) 0.0145(4) 0.5329(3) 0.0433(17) Uani 1 1 d . . . . .
H7B H 0.3700 -0.0199 0.5527 0.052 Uiso 1 1 calc R . . . .
C8B C 0.1525(7) 0.1148(5) 0.5058(3) 0.0514(19) Uani 1 1 d . . . . .
H8B H 0.0970 0.1628 0.5038 0.062 Uiso 1 1 calc R . . . .
C9B C 0.1546(7) 0.0649(5) 0.4723(3) 0.057(2) Uani 1 1 d . . . . .
H9B H 0.1018 0.0727 0.4421 0.068 Uiso 1 1 calc R . . . .
C10B C 0.2886(9) -0.0645(5) 0.4669(4) 0.062(2) Uani 1 1 d . . . . .
H10B H 0.3612 -0.0977 0.4888 0.074 Uiso 1 1 calc R . . . .
C11B C 0.3310(9) -0.0366(6) 0.4008(4) 0.083(3) Uani 1 1 d . . . . .
H11A H 0.2639 -0.0006 0.3777 0.124 Uiso 1 1 calc GR . . . .
H11B H 0.3594 -0.0818 0.3856 0.124 Uiso 1 1 calc GR . . . .
H11C H 0.3978 -0.0087 0.3950 0.124 Uiso 1 1 calc GR . . . .
C12B C 0.1891(10) -0.1156(6) 0.4873(6) 0.104(4) Uani 1 1 d . . . . .
H12A H 0.1904 -0.1454 0.5316 0.155 Uiso 1 1 calc GR . . . .
H12B H 0.2045 -0.1523 0.4636 0.155 Uiso 1 1 calc GR . . . .
H12C H 0.1093 -0.0813 0.4798 0.155 Uiso 1 1 calc GR . . . .
C13B C 0.3281(6) -0.0207(4) 0.7347(3) 0.0340(14) Uani 1 1 d . . . . .
C14B C 0.3288(6) -0.0871(4) 0.7863(3) 0.0353(14) Uani 1 1 d . . . . .
C15B C 0.3629(6) -0.0871(4) 0.8408(3) 0.0386(15) Uani 1 1 d . . . . .
H15B H 0.3634 -0.1330 0.8762 0.046 Uiso 1 1 calc R . . . .
C16B C 0.3969(6) -0.0209(4) 0.8449(3) 0.0411(16) Uani 1 1 d . . . . .
C17B C 0.3990(6) 0.0457(4) 0.7925(3) 0.0458(17) Uani 1 1 d . . . . .
H17B H 0.4234 0.0906 0.7945 0.055 Uiso 1 1 calc R . . . .
C18B C 0.3660(6) 0.0464(4) 0.7381(3) 0.0371(15) Uani 1 1 d . . . . .
C19B C 0.3530(6) 0.1057(4) 0.6782(3) 0.0396(15) Uani 1 1 d . . . . .
C20B C 0.3784(7) 0.1840(4) 0.6525(3) 0.0495(19) Uani 1 1 d . . . . .
H20B H 0.4100 0.2055 0.6771 0.059 Uiso 1 1 calc R . . . .
C21B C 0.3567(9) 0.2286(4) 0.5914(4) 0.059(2) Uani 1 1 d . . . . .
C22B C 0.3096(8) 0.1923(4) 0.5571(3) 0.055(2) Uani 1 1 d . . . . .
H22B H 0.2927 0.2221 0.5157 0.066 Uiso 1 1 calc R . . . .
C23B C 0.2874(7) 0.1160(4) 0.5811(3) 0.0415(16) Uani 1 1 d . . . . .
C24B C 0.3080(6) 0.0719(4) 0.6424(3) 0.0371(15) Uani 1 1 d . . . . .
C25B C 0.4281(6) -0.0206(5) 0.9077(3) 0.057(2) Uani 1 1 d D U . . .
C26B C 0.5354(12) -0.0845(9) 0.9263(6) 0.085(5) Uani 0.686(12) 1 d D U P A 1
H26A H 0.5160 -0.1352 0.9300 0.127 Uiso 0.686(12) 1 calc GR . P A 1
H26B H 0.5567 -0.0866 0.9663 0.127 Uiso 0.686(12) 1 calc GR . P A 1
H26C H 0.6043 -0.0738 0.8949 0.127 Uiso 0.686(12) 1 calc GR . P A 1
C27B C 0.3170(11) -0.0303(11) 0.9548(5) 0.080(5) Uani 0.686(12) 1 d D U P A 1
H27A H 0.2489 0.0124 0.9391 0.120 Uiso 0.686(12) 1 calc GR . P A 1
H27B H 0.3355 -0.0282 0.9940 0.120 Uiso 0.686(12) 1 calc GR . P A 1
H27C H 0.2950 -0.0812 0.9617 0.120 Uiso 0.686(12) 1 calc GR . P A 1
C28B C 0.4620(16) 0.0598(8) 0.9019(6) 0.092(5) Uani 0.686(12) 1 d D U P A 1
H28A H 0.5265 0.0720 0.8681 0.138 Uiso 0.686(12) 1 calc GR . P A 1
H28B H 0.4904 0.0556 0.9409 0.138 Uiso 0.686(12) 1 calc GR . P A 1
H28C H 0.3901 0.1020 0.8931 0.138 Uiso 0.686(12) 1 calc GR . P A 1
C29B C 0.3830(10) 0.3109(5) 0.5612(4) 0.075(3) Uani 1 1 d D U . . .
C30B C 0.277(2) 0.3683(15) 0.5332(17) 0.126(10) Uani 0.49(2) 1 d D U P B 1
H30A H 0.2720 0.3652 0.4922 0.188 Uiso 0.49(2) 1 calc GR . P B 1
H30B H 0.2849 0.4218 0.5290 0.188 Uiso 0.49(2) 1 calc GR . P B 1
H30C H 0.2023 0.3560 0.5598 0.188 Uiso 0.49(2) 1 calc GR . P B 1
C31B C 0.480(3) 0.3166(18) 0.5098(12) 0.141(11) Uani 0.49(2) 1 d D U P B 1
H31A H 0.5594 0.2948 0.5266 0.212 Uiso 0.49(2) 1 calc GR . P B 1
H31B H 0.4775 0.3720 0.4845 0.212 Uiso 0.49(2) 1 calc GR . P B 1
H31C H 0.4692 0.2866 0.4841 0.212 Uiso 0.49(2) 1 calc GR . P B 1
C32B C 0.414(3) 0.3449(11) 0.6051(8) 0.089(7) Uani 0.49(2) 1 d D U P B 1
H32B H 0.3628 0.3293 0.6444 0.133 Uiso 0.49(2) 1 calc GR . P B 1
H32A H 0.3986 0.4026 0.5874 0.133 Uiso 0.49(2) 1 calc GR . P B 1
H32C H 0.4994 0.3252 0.6124 0.133 Uiso 0.49(2) 1 calc GR . P B 1
N1A N 0.2082(5) 0.2638(3) 1.0623(2) 0.0355(12) Uani 1 1 d . . . . .
H1A H 0.2315 0.2916 1.0810 0.043 Uiso 1 1 calc R . . . .
N2A N 0.2597(5) 0.4160(3) 0.9627(2) 0.0337(12) Uani 1 1 d . . . . .
N3A N 0.2528(6) 0.5133(3) 0.9957(3) 0.0414(14) Uani 1 1 d . . . . .
N4A N 0.2044(5) 0.1681(3) 1.1981(2) 0.0353(12) Uani 1 1 d . . . . .
N5A N 0.2002(6) 0.2384(3) 1.2574(3) 0.0483(15) Uani 1 1 d . . . . .
C1A C 0.2013(6) 0.4523(4) 1.0017(3) 0.0381(15) Uani 1 1 d . . . . .
H1AA H 0.1332 0.4377 1.0299 0.046 Uiso 1 1 calc R . . . .
C2A C 0.3527(7) 0.4550(4) 0.9292(3) 0.0479(18) Uani 1 1 d . . . . .
H2A H 0.4088 0.4418 0.8973 0.057 Uiso 1 1 calc R . . . .
C3A C 0.3483(7) 0.5165(4) 0.9508(4) 0.0503(19) Uani 1 1 d . . . . .
H3A H 0.4009 0.5536 0.9372 0.060 Uiso 1 1 calc R . . . .
C4A C 0.2058(9) 0.5690(4) 1.0310(4) 0.059(2) Uani 1 1 d . . . . .
H4A H 0.1344 0.5508 1.0595 0.071 Uiso 1 1 calc R . . . .
C5A C 0.1626(9) 0.6512(5) 0.9893(5) 0.081(3) Uani 1 1 d . . . . .
H5AA H 0.2320 0.6721 0.9629 0.122 Uiso 1 1 calc GR . . . .
H5AB H 0.1240 0.6850 1.0146 0.122 Uiso 1 1 calc GR . . . .
H5AC H 0.1038 0.6501 0.9634 0.122 Uiso 1 1 calc GR . . . .
C6A C 0.3033(10) 0.5651(7) 1.0711(5) 0.095(4) Uani 1 1 d . . . . .
H6AA H 0.3235 0.5113 1.0997 0.142 Uiso 1 1 calc GR . . . .
H6AB H 0.2722 0.6017 1.0948 0.142 Uiso 1 1 calc GR . . . .
H6AC H 0.3763 0.5798 1.0444 0.142 Uiso 1 1 calc GR . . . .
C7A C 0.1512(7) 0.2348(4) 1.2105(3) 0.0461(17) Uani 1 1 d . . . . .
H7A H 0.0881 0.2735 1.1891 0.055 Uiso 1 1 calc R . . . .
C8A C 0.2922(7) 0.1273(4) 1.2380(3) 0.0469(18) Uani 1 1 d . . . . .
H8A H 0.3450 0.0784 1.2396 0.056 Uiso 1 1 calc R . . . .
C9A C 0.2870(7) 0.1734(5) 1.2757(4) 0.055(2) Uani 1 1 d . . . . .
H9A H 0.3361 0.1610 1.3085 0.065 Uiso 1 1 calc R . . . .
C10A C 0.1611(10) 0.3045(5) 1.2840(4) 0.070(3) Uani 1 1 d . . . . .
H10A H 0.0905 0.3408 1.2620 0.084 Uiso 1 1 calc R . . . .
C11A C 0.2598(11) 0.3509(6) 1.2716(5) 0.095(4) Uani 1 1 d . . . . .
H11D H 0.3358 0.3150 1.2849 0.143 Uiso 1 1 calc GR . . . .
H11E H 0.2373 0.3887 1.2946 0.143 Uiso 1 1 calc GR . . . .
H11F H 0.2708 0.3795 1.2271 0.143 Uiso 1 1 calc GR . . . .
C12A C 0.1172(10) 0.2741(6) 1.3509(4) 0.087(3) Uani 1 1 d . . . . .
H12D H 0.0703 0.2331 1.3573 0.130 Uiso 1 1 calc GR . . . .
H12E H 0.0655 0.3175 1.3638 0.130 Uiso 1 1 calc GR . . . .
H12F H 0.1869 0.2517 1.3755 0.130 Uiso 1 1 calc GR . . . .
C13A C 0.1741(6) 0.1907(3) 1.0906(3) 0.0339(14) Uani 1 1 d . . . . .
C14A C 0.1700(6) 0.1428(4) 1.1526(3) 0.0369(15) Uani 1 1 d . . . . .
C15A C 0.1358(6) 0.0700(3) 1.1698(3) 0.0346(14) Uani 1 1 d . . . . .
H15A H 0.1338 0.0381 1.2122 0.042 Uiso 1 1 calc R . . . .
C16A C 0.1042(6) 0.0428(4) 1.1265(3) 0.0406(16) Uani 1 1 d . . . . .
C17A C 0.1068(6) 0.0913(4) 1.0639(3) 0.0411(16) Uani 1 1 d . . . . .
H17A H 0.0854 0.0740 1.0336 0.049 Uiso 1 1 calc R . . . .
C18A C 0.1407(6) 0.1647(3) 1.0464(3) 0.0326(13) Uani 1 1 d . . . . .
C19A C 0.1561(6) 0.2261(4) 0.9881(3) 0.0372(15) Uani 1 1 d . . . . .
C20A C 0.1355(7) 0.2340(4) 0.9281(3) 0.0451(17) Uani 1 1 d . . . . .
H20A H 0.1047 0.1946 0.9208 0.054 Uiso 1 1 calc R . . . .
C21A C 0.1610(7) 0.3013(4) 0.8784(3) 0.0427(17) Uani 1 1 d . . . . .
C22A C 0.2030(6) 0.3600(4) 0.8927(3) 0.0386(15) Uani 1 1 d . . . . .
H22A H 0.2184 0.4062 0.8600 0.046 Uiso 1 1 calc R . . . .
C23A C 0.2218(6) 0.3522(4) 0.9516(3) 0.0344(14) Uani 1 1 d . . . . .
C24A C 0.1989(6) 0.2849(3) 1.0000(3) 0.0330(14) Uani 1 1 d . . . . .
C25A C 0.0697(7) -0.0431(4) 1.1475(4) 0.0497(18) Uani 1 1 d . . . . .
C26A C -0.0441(8) -0.0449(5) 1.1949(5) 0.082(3) Uani 1 1 d . . . . .
H26G H -0.0250 -0.0373 1.2319 0.123 Uiso 1 1 calc GR . . . .
H26H H -0.0691 -0.0960 1.2064 0.123 Uiso 1 1 calc GR . . . .
H26I H -0.1103 -0.0025 1.1764 0.123 Uiso 1 1 calc GR . . . .
C27A C 0.1753(9) -0.1017(5) 1.1767(6) 0.093(4) Uani 1 1 d . . . . .
H27G H 0.2478 -0.0975 1.1469 0.139 Uiso 1 1 calc GR . . . .
H27H H 0.1581 -0.1550 1.1889 0.139 Uiso 1 1 calc GR . . . .
H27I H 0.1894 -0.0911 1.2133 0.139 Uiso 1 1 calc GR . . . .
C28A C 0.0440(11) -0.0629(5) 1.0918(5) 0.093(4) Uani 1 1 d . . . . .
H28G H -0.0180 -0.0207 1.0691 0.139 Uiso 1 1 calc GR . . . .
H28H H 0.0147 -0.1129 1.1067 0.139 Uiso 1 1 calc GR . . . .
H28I H 0.1189 -0.0677 1.0642 0.139 Uiso 1 1 calc GR . . . .
C29A C 0.1322(8) 0.3127(4) 0.8134(3) 0.0515(19) Uani 1 1 d . . . . .
C30A C 0.1714(11) 0.3872(6) 0.7658(4) 0.088(3) Uani 1 1 d . . . . .
H30G H 0.1193 0.4342 0.7735 0.132 Uiso 1 1 calc GR . . . .
H30H H 0.1639 0.3883 0.7239 0.132 Uiso 1 1 calc GR . . . .
H30I H 0.2561 0.3868 0.7697 0.132 Uiso 1 1 calc GR . . . .
C31A C -0.0037(10) 0.3169(7) 0.8146(5) 0.103(4) Uani 1 1 d . . . . .
H31G H -0.0276 0.2701 0.8464 0.155 Uiso 1 1 calc GR . . . .
H31H H -0.0219 0.3190 0.7740 0.155 Uiso 1 1 calc GR . . . .
H31I H -0.0490 0.3644 0.8240 0.155 Uiso 1 1 calc GR . . . .
C32A C 0.1909(11) 0.2419(6) 0.7953(5) 0.095(4) Uani 1 1 d . . . . .
H32G H 0.2787 0.2320 0.7978 0.142 Uiso 1 1 calc GR . . . .
H32H H 0.1753 0.2508 0.7527 0.142 Uiso 1 1 calc GR . . . .
H32I H 0.1574 0.1962 0.8234 0.142 Uiso 1 1 calc GR . . . .
I3 I 0.46347(5) 0.16693(3) 1.40726(2) 0.05396(17) Uani 1 1 d . . . . .
I1 I -0.03340(4) 0.43510(3) 1.13972(2) 0.04967(16) Uani 1 1 d . . . . .
I2 I 0.45702(5) 0.31224(3) 1.10831(3) 0.05709(17) Uani 1 1 d . . . . .
I4 I -0.03998(5) 0.07875(4) 0.33888(2) 0.06031(18) Uani 1 1 d . . . . .
C28C C 0.5532(18) 0.000(2) 0.8999(13) 0.089(8) Uani 0.314(12) 1 d D U P A 2
H28D H 0.6110 -0.0308 0.8768 0.133 Uiso 0.314(12) 1 calc GR . P A 2
H28E H 0.5805 -0.0119 0.9408 0.133 Uiso 0.314(12) 1 calc GR . P A 2
H28F H 0.5485 0.0566 0.8771 0.133 Uiso 0.314(12) 1 calc GR . P A 2
C27C C 0.330(2) 0.0426(18) 0.9260(15) 0.099(9) Uani 0.314(12) 1 d D U P A 2
H27D H 0.3572 0.0932 0.9104 0.148 Uiso 0.314(12) 1 calc GR . P A 2
H27E H 0.3142 0.0268 0.9712 0.148 Uiso 0.314(12) 1 calc GR . P A 2
H27F H 0.2546 0.0480 0.9081 0.148 Uiso 0.314(12) 1 calc GR . P A 2
C26C C 0.416(3) -0.0991(13) 0.9586(11) 0.104(10) Uani 0.314(12) 1 d D U P A 2
H26D H 0.3685 -0.1273 0.9452 0.156 Uiso 0.314(12) 1 calc GR . P A 2
H26E H 0.3751 -0.0888 0.9966 0.156 Uiso 0.314(12) 1 calc GR . P A 2
H26F H 0.4972 -0.1313 0.9667 0.156 Uiso 0.314(12) 1 calc GR . P A 2
C31C C 0.5153(17) 0.2978(18) 0.5399(17) 0.146(11) Uani 0.51(2) 1 d D U P B 2
H31D H 0.5601 0.2589 0.5738 0.219 Uiso 0.51(2) 1 calc GR . P B 2
H31E H 0.5442 0.3477 0.5275 0.219 Uiso 0.51(2) 1 calc GR . P B 2
H31F H 0.5284 0.2782 0.5046 0.219 Uiso 0.51(2) 1 calc GR . P B 2
C30C C 0.330(3) 0.3548(14) 0.5012(10) 0.105(8) Uani 0.51(2) 1 d D U P B 2
H30D H 0.3712 0.3302 0.4699 0.158 Uiso 0.51(2) 1 calc GR . P B 2
H30E H 0.3405 0.4098 0.4876 0.158 Uiso 0.51(2) 1 calc GR . P B 2
H30F H 0.2431 0.3532 0.5065 0.158 Uiso 0.51(2) 1 calc GR . P B 2
C32C C 0.310(4) 0.3596(15) 0.5986(14) 0.138(10) Uani 0.51(2) 1 d D U P B 2
H32D H 0.2341 0.3401 0.6166 0.207 Uiso 0.51(2) 1 calc GR . P B 2
H32E H 0.2906 0.4146 0.5721 0.207 Uiso 0.51(2) 1 calc GR . P B 2
H32F H 0.3559 0.3561 0.6319 0.207 Uiso 0.51(2) 1 calc GR . P B 2

loop_
_atom_site_aniso_label
_atom_site_aniso_U_11
_atom_site_aniso_U_22
_atom_site_aniso_U_33
_atom_site_aniso_U_23
_atom_site_aniso_U_13
_atom_site_aniso_U_12
N1B 0.049(3) 0.043(3) 0.028(3) -0.012(2) -0.008(2) -0.016(3)
N2B 0.040(3) 0.044(3) 0.029(3) -0.002(2) -0.004(2) -0.016(3)
N3B 0.063(4) 0.055(4) 0.045(4) -0.012(3) -0.013(3) -0.015(3)
N4B 0.050(4) 0.045(3) 0.023(3) -0.005(2) -0.006(2) -0.011(3)
N5B 0.053(4) 0.054(4) 0.029(3) -0.014(3) -0.005(3) -0.010(3)
C1B 0.053(4) 0.042(4) 0.040(4) -0.014(3) 0.002(3) -0.021(3)
C2B 0.051(5) 0.056(5) 0.035(4) -0.006(3) -0.004(3) -0.013(4)
C3B 0.060(5) 0.052(5) 0.051(5) 0.002(4) -0.006(4) -0.029(4)
C4B 0.100(8) 0.057(5) 0.061(5) -0.026(5) 0.002(5) -0.028(5)
C5B 0.130(11) 0.112(9) 0.101(9) -0.061(8) -0.039(8) -0.023(8)
C6B 0.112(9) 0.060(6) 0.108(9) -0.032(6) 0.022(7) -0.019(6)
C7B 0.049(4) 0.050(4) 0.031(3) -0.013(3) -0.013(3) -0.003(3)
C8B 0.048(4) 0.062(5) 0.040(4) -0.010(4) -0.014(3) -0.004(4)
C9B 0.049(5) 0.079(6) 0.045(4) -0.023(4) -0.012(4) -0.009(4)
C10B 0.080(6) 0.063(5) 0.055(5) -0.026(4) -0.023(4) -0.013(5)
C11B 0.090(7) 0.093(7) 0.073(6) -0.048(6) 0.017(6) -0.018(6)
C12B 0.091(8) 0.094(8) 0.153(12) -0.074(8) 0.014(8) -0.036(7)
C13B 0.034(3) 0.050(4) 0.022(3) -0.015(3) -0.001(2) -0.011(3)
C14B 0.036(4) 0.040(3) 0.034(3) -0.014(3) -0.006(3) -0.009(3)
C15B 0.040(4) 0.046(4) 0.028(3) -0.013(3) -0.006(3) -0.001(3)
C16B 0.039(4) 0.058(4) 0.034(3) -0.022(3) -0.006(3) -0.009(3)
C17B 0.049(4) 0.063(5) 0.039(4) -0.031(4) -0.005(3) -0.015(4)
C18B 0.045(4) 0.040(3) 0.030(3) -0.014(3) -0.001(3) -0.011(3)
C19B 0.045(4) 0.042(4) 0.034(3) -0.016(3) 0.005(3) -0.011(3)
C20B 0.060(5) 0.048(4) 0.053(4) -0.028(4) 0.005(4) -0.025(4)
C21B 0.092(7) 0.040(4) 0.048(4) -0.018(4) 0.006(4) -0.024(4)
C22B 0.074(6) 0.045(4) 0.033(4) -0.002(3) -0.003(4) -0.004(4)
C23B 0.055(4) 0.043(4) 0.025(3) -0.008(3) 0.000(3) -0.013(3)
C24B 0.042(4) 0.042(4) 0.030(3) -0.014(3) -0.004(3) -0.010(3)
C25B 0.052(5) 0.088(6) 0.041(4) -0.034(4) -0.015(3) -0.001(4)
C26B 0.081(9) 0.125(11) 0.053(7) -0.054(8) -0.040(7) 0.035(9)
C27B 0.064(8) 0.159(13) 0.040(7) -0.057(8) -0.002(6) -0.026(9)
C28B 0.134(13) 0.114(11) 0.055(7) -0.042(8) -0.046(8) -0.026(10)
C29B 0.113(8) 0.051(5) 0.063(6) -0.016(4) 0.000(6) -0.030(6)
C30B 0.17(2) 0.057(13) 0.129(19) -0.005(15) -0.023(18) -0.018(15)
C31B 0.20(2) 0.069(15) 0.110(18) 0.036(14) 0.014(18) -0.062(15)
C32B 0.17(2) 0.038(9) 0.072(12) -0.023(9) 0.006(14) -0.050(12)
N1A 0.047(3) 0.031(3) 0.033(3) -0.008(2) -0.013(2) -0.015(2)
N2A 0.040(3) 0.031(3) 0.029(3) -0.005(2) -0.004(2) -0.012(2)
N3A 0.054(4) 0.033(3) 0.040(3) -0.008(3) -0.007(3) -0.018(3)
N4A 0.045(3) 0.035(3) 0.027(3) -0.007(2) -0.009(2) -0.011(3)
N5A 0.067(4) 0.047(3) 0.035(3) -0.010(3) -0.015(3) -0.015(3)
C1A 0.041(4) 0.037(3) 0.038(4) -0.012(3) -0.002(3) -0.011(3)
C2A 0.047(4) 0.044(4) 0.051(4) -0.008(3) -0.001(4) -0.019(3)
C3A 0.061(5) 0.033(4) 0.062(5) -0.010(3) -0.010(4) -0.025(4)
C4A 0.071(6) 0.047(4) 0.063(5) -0.023(4) 0.007(4) -0.021(4)
C5A 0.079(7) 0.063(6) 0.097(7) -0.029(5) -0.023(6) 0.014(5)
C6A 0.100(9) 0.111(8) 0.095(8) -0.054(7) -0.033(7) -0.013(7)
C7A 0.053(5) 0.039(4) 0.048(4) -0.012(3) -0.019(3) -0.005(3)
C8A 0.044(4) 0.049(4) 0.040(4) -0.001(3) -0.020(3) -0.004(3)
C9A 0.052(5) 0.060(5) 0.048(4) -0.004(4) -0.024(4) -0.011(4)
C10A 0.096(7) 0.063(5) 0.062(5) -0.030(5) -0.026(5) -0.009(5)
C11A 0.142(11) 0.074(7) 0.091(8) -0.034(6) -0.027(8) -0.037(7)
C12A 0.100(8) 0.100(7) 0.065(6) -0.040(6) -0.021(6) 0.003(6)
C13A 0.040(4) 0.029(3) 0.034(3) -0.006(3) -0.008(3) -0.009(3)
C14A 0.038(4) 0.037(3) 0.035(3) -0.007(3) -0.006(3) -0.010(3)
C15A 0.037(4) 0.029(3) 0.035(3) -0.004(3) -0.001(3) -0.011(3)
C16A 0.044(4) 0.034(3) 0.042(4) -0.003(3) -0.003(3) -0.019(3)
C17A 0.044(4) 0.039(4) 0.047(4) -0.016(3) -0.007(3) -0.016(3)
C18A 0.036(3) 0.029(3) 0.034(3) -0.008(3) -0.007(3) -0.010(3)
C19A 0.038(4) 0.038(3) 0.039(4) -0.017(3) -0.006(3) -0.005(3)
C20A 0.052(4) 0.041(4) 0.045(4) -0.011(3) -0.016(3) -0.011(3)
C21A 0.057(5) 0.042(4) 0.030(3) -0.013(3) -0.009(3) -0.005(3)
C22A 0.045(4) 0.030(3) 0.033(3) -0.005(3) -0.006(3) 0.000(3)
C23A 0.040(4) 0.030(3) 0.033(3) -0.008(3) -0.002(3) -0.013(3)
C24A 0.042(4) 0.030(3) 0.029(3) -0.010(3) -0.009(3) -0.005(3)
C25A 0.057(5) 0.029(3) 0.061(5) -0.006(3) 0.001(4) -0.021(3)
C26A 0.071(6) 0.069(6) 0.108(8) -0.035(6) 0.039(6) -0.044(5)
C27A 0.070(6) 0.032(4) 0.156(11) -0.006(5) -0.009(7) -0.011(4)
C28A 0.146(10) 0.065(6) 0.092(8) -0.034(6) 0.003(7) -0.065(7)
C29A 0.067(5) 0.048(4) 0.038(4) -0.016(3) -0.010(4) -0.001(4)
C30A 0.144(10) 0.089(7) 0.033(4) -0.016(5) -0.012(5) -0.030(7)
C31A 0.096(8) 0.161(11) 0.063(6) -0.033(7) -0.034(6) -0.028(8)
C32A 0.152(11) 0.077(6) 0.071(6) -0.045(6) -0.017(7) -0.014(7)
I3 0.0433(3) 0.0800(4) 0.0323(2) -0.0126(2) -0.0057(2) -0.0068(3)
I1 0.0419(3) 0.0393(3) 0.0565(3) -0.0029(2) -0.0025(2) -0.0072(2)
I2 0.0508(3) 0.0507(3) 0.0679(4) -0.0005(3) -0.0223(3) -0.0231(2)
I4 0.0523(3) 0.0894(4) 0.0433(3) -0.0117(3) -0.0110(2) -0.0316(3)
C28C 0.075(16) 0.15(2) 0.069(15) -0.060(15) -0.032(13) -0.014(16)
C27C 0.090(18) 0.15(2) 0.073(16) -0.072(15) -0.027(14) 0.020(18)
C26C 0.14(2) 0.13(2) 0.039(13) -0.018(14) -0.032(15) -0.016(19)
C31C 0.17(2) 0.065(14) 0.15(2) 0.035(16) -0.006(18) -0.037(15)
C30C 0.138(19) 0.042(11) 0.108(16) 0.009(12) -0.004(15) -0.018(12)
C32C 0.19(2) 0.078(14) 0.133(18) -0.020(14) 0.007(19) -0.032(17)

loop_
_atom_type_symbol
_atom_type_description
_atom_type_scat_dispersion_real
_atom_type_scat_dispersion_imag
_atom_type_scat_source
C C 0.0033 0.0016 'International Tables Vol C Tables 4.2.6.8 and 6.1.1.4'
H H 0.0000 0.0000 'International Tables Vol C Tables 4.2.6.8 and 6.1.1.4'
I I -0.4742 1.8119 'International Tables Vol C Tables 4.2.6.8 and 6.1.1.4'
N N 0.0061 0.0033 'International Tables Vol C Tables 4.2.6.8 and 6.1.1.4'

loop_
_geom_angle_atom_site_label_1
_geom_angle_atom_site_label_2
_geom_angle_atom_site_label_3
_geom_angle
C13B N1B H1B 126.5
C13B N1B C24B 107.0(5)
C24B N1B H1B 126.5
C1B N2B C2B 108.5(6)
C1B N2B C14B 123.3(6)
C2B N2B C14B 128.0(6)
C1B N3B C3B 108.9(6)
C1B N3B C4B 124.2(7)
C3B N3B C4B 126.8(7)
C7B N4B C8B 109.2(6)
C7B N4B C23B 124.7(6)
C8B N4B C23B 125.8(6)
C7B N5B C9B 108.8(6)
C7B N5B C10B 124.3(6)
C9B N5B C10B 126.8(6)
N2B C1B N3B 108.9(6)
N2B C1B H1BA 125.5
N3B C1B H1BA 125.5
N2B C2B H2B 126.1
C3B C2B N2B 107.8(7)
C3B C2B H2B 126.1
N3B C3B H3B 127.1
C2B C3B N3B 105.8(7)
C2B C3B H3B 127.1
N3B C4B H4B 107.3
C5B C4B N3B 110.5(9)
C5B C4B H4B 107.3
C5B C4B C6B 115.4(9)
C6B C4B N3B 108.8(7)
C6B C4B H4B 107.3
C4B C5B H5BA 109.5
C4B C5B H5BB 109.5
C4B C5B H5BC 109.5
H5BA C5B H5BB 109.5
H5BA C5B H5BC 109.5
H5BB C5B H5BC 109.5
C4B C6B H6BA 109.5
C4B C6B H6BB 109.5
C4B C6B H6BC 109.5
H6BA C6B H6BB 109.5
H6BA C6B H6BC 109.5
H6BB C6B H6BC 109.5
N4B C7B N5B 109.4(6)
N4B C7B H7B 125.3
N5B C7B H7B 125.3
N4B C8B H8B 126.9
N4B C8B C9B 106.1(7)
C9B C8B H8B 126.9
N5B C9B C8B 106.5(6)
N5B C9B H9B 126.8
C8B C9B H9B 126.8
N5B C10B H10B 106.4
N5B C10B C12B 108.1(8)
C11B C10B N5B 110.4(7)
C11B C10B H10B 106.4
C11B C10B C12B 118.3(8)
C12B C10B H10B 106.4
C10B C11B H11A 109.5
C10B C11B H11B 109.5
C10B C11B H11C 109.5
H11A C11B H11B 109.5
H11A C11B H11C 109.5
H11B C11B H11C 109.5
C10B C12B H12A 109.5
C10B C12B H12B 109.5
C10B C12B H12C 109.5
H12A C12B H12B 109.5
H12A C12B H12C 109.5
H12B C12B H12C 109.5
N1B C13B C14B 130.5(6)
N1B C13B C18B 110.3(5)
C14B C13B C18B 119.3(5)
C13B C14B N2B 121.0(5)
C15B C14B N2B 119.3(6)
C15B C14B C13B 119.7(6)
C14B C15B H15B 119.4
C14B C15B C16B 121.3(6)
C16B C15B H15B 119.4
C15B C16B C25B 120.4(6)
C17B C16B C15B 119.3(6)
C17B C16B C25B 120.3(6)
C16B C17B H17B 120.0
C18B C17B C16B 120.0(6)
C18B C17B H17B 120.0
C13B C18B C19B 106.1(5)
C17B C18B C13B 120.4(6)
C17B C18B C19B 133.5(6)
C20B C19B C18B 132.8(6)
C24B C19B C18B 106.1(6)
C24B C19B C20B 121.1(6)
C19B C20B H20B 120.0
C21B C20B C19B 120.1(6)
C21B C20B H20B 120.0
C20B C21B C22B 116.9(7)
C20B C21B C29B 122.8(7)
C22B C21B C29B 120.3(7)
C21B C22B H22B 118.3
C23B C22B C21B 123.4(7)
C23B C22B H22B 118.3
C22B C23B N4B 120.5(6)
C22B C23B C24B 119.5(6)
C24B C23B N4B 119.9(6)
N1B C24B C19B 110.6(5)
C23B C24B N1B 130.4(6)
C23B C24B C19B 119.0(6)
C16B C25B C28B 111.8(7)
C26B C25B C16B 107.3(6)
C26B C25B C27B 113.6(9)
C26B C25B C28B 108.3(9)
C27B C25B C16B 109.3(7)
C27B C25B C28B 106.5(9)
C28C C25B C16B 110.0(11)
C28C C25B C27C 110.5(14)
C28C C25B C26C 113.1(14)
C27C C25B C16B 106.0(12)
C26C C25B C16B 110.8(12)
C26C C25B C27C 106.2(14)
C25B C26B H26A 109.5
C25B C26B H26B 109.5
C25B C26B H26C 109.5
H26A C26B H26B 109.5
H26A C26B H26C 109.5
H26B C26B H26C 109.5
C25B C27B H27A 109.5
C25B C27B H27B 109.5
C25B C27B H27C 109.5
H27A C27B H27B 109.5
H27A C27B H27C 109.5
H27B C27B H27C 109.5
C25B C28B H28A 109.5
C25B C28B H28B 109.5
C25B C28B H28C 109.5
H28A C28B H28B 109.5
H28A C28B H28C 109.5
H28B C28B H28C 109.5
C30B C29B C21B 112.3(15)
C31B C29B C21B 113.2(14)
C31B C29B C30B 104.7(14)
C32B C29B C21B 113.8(10)
C32B C29B C30B 103.7(13)
C32B C29B C31B 108.3(16)
C31C C29B C21B 103.9(14)
C31C C29B C30C 101.1(14)
C30C C29B C21B 114.4(12)
C32C C29B C21B 106.9(13)
C32C C29B C31C 132(2)
C32C C29B C30C 98.9(16)
C29B C30B H30A 109.5
C29B C30B H30B 109.5
C29B C30B H30C 109.5
H30A C30B H30B 109.5
H30A C30B H30C 109.5
H30B C30B H30C 109.5
C29B C31B H31A 109.5
C29B C31B H31B 109.5
C29B C31B H31C 109.5
H31A C31B H31B 109.5
H31A C31B H31C 109.5
H31B C31B H31C 109.5
C29B C32B H32B 109.5
C29B C32B H32A 109.5
C29B C32B H32C 109.5
H32B C32B H32A 109.5
H32B C32B H32C 109.5
H32A C32B H32C 109.5
C13A N1A H1A 126.1
C24A N1A H1A 126.1
C24A N1A C13A 107.7(5)
C1A N2A C2A 108.5(5)
C1A N2A C23A 124.6(6)
C2A N2A C23A 126.5(6)
C1A N3A C3A 109.2(6)
C1A N3A C4A 123.4(6)
C3A N3A C4A 127.4(6)
C7A N4A C8A 108.8(5)
C7A N4A C14A 124.7(5)
C8A N4A C14A 126.4(6)
C7A N5A C9A 108.5(6)
C7A N5A C10A 123.8(6)
C9A N5A C10A 127.7(7)
N2A C1A N3A 109.3(6)
N2A C1A H1AA 125.4
N3A C1A H1AA 125.4
N2A C2A H2A 126.5
C3A C2A N2A 107.0(7)
C3A C2A H2A 126.5
N3A C3A H3A 127.0
C2A C3A N3A 106.1(6)
C2A C3A H3A 127.0
N3A C4A H4A 107.6
N3A C4A C5A 111.8(7)
N3A C4A C6A 109.2(7)
C5A C4A H4A 107.6
C5A C4A C6A 112.7(8)
C6A C4A H4A 107.6
C4A C5A H5AA 109.5
C4A C5A H5AB 109.5
C4A C5A H5AC 109.5
H5AA C5A H5AB 109.5
H5AA C5A H5AC 109.5
H5AB C5A H5AC 109.5
C4A C6A H6AA 109.5
C4A C6A H6AB 109.5
C4A C6A H6AC 109.5
H6AA C6A H6AB 109.5
H6AA C6A H6AC 109.5
H6AB C6A H6AC 109.5
N4A C7A H7A 125.3
N5A C7A N4A 109.5(6)
N5A C7A H7A 125.3
N4A C8A H8A 127.5
N4A C8A C9A 105.1(6)
C9A C8A H8A 127.5
N5A C9A C8A 108.2(6)
N5A C9A H9A 125.9
C8A C9A H9A 125.9
N5A C10A H10A 107.2
C11A C10A N5A 110.8(9)
C11A C10A H10A 107.2
C11A C10A C12A 113.7(8)
C12A C10A N5A 110.5(8)
C12A C10A H10A 107.2
C10A C11A H11D 109.5
C10A C11A H11E 109.5
C10A C11A H11F 109.5
H11D C11A H11E 109.5
H11D C11A H11F 109.5
H11E C11A H11F 109.5
C10A C12A H12D 109.5
C10A C12A H12E 109.5
C10A C12A H12F 109.5
H12D C12A H12E 109.5
H12D C12A H12F 109.5
H12E C12A H12F 109.5
N1A C13A C14A 130.7(6)
N1A C13A C18A 110.3(5)
C14A C13A C18A 119.0(6)
C13A C14A N4A 119.8(6)
C15A C14A N4A 119.9(6)
C15A C14A C13A 120.3(6)
C14A C15A H15A 119.3
C14A C15A C16A 121.4(6)
C16A C15A H15A 119.3
C15A C16A C17A 118.5(6)
C15A C16A C25A 120.2(6)
C17A C16A C25A 121.2(6)
C16A C17A H17A 119.9
C18A C17A C16A 120.2(6)
C18A C17A H17A 119.9
C13A C18A C19A 105.2(5)
C17A C18A C13A 120.5(6)
C17A C18A C19A 134.2(6)
C20A C19A C18A 131.6(6)
C20A C19A C24A 121.1(6)
C24A C19A C18A 107.4(5)
C19A C20A H20A 120.3
C19A C20A C21A 119.4(6)
C21A C20A H20A 120.3
C20A C21A C22A 117.8(6)
C20A C21A C29A 119.7(6)
C22A C21A C29A 122.3(6)
C21A C22A H22A 118.8
C23A C22A C21A 122.5(6)
C23A C22A H22A 118.8
C22A C23A N2A 119.1(6)
C22A C23A C24A 119.2(6)
C24A C23A N2A 121.6(5)
N1A C24A C19A 109.4(5)
N1A C24A C23A 130.5(6)
C23A C24A C19A 120.1(6)
C26A C25A C16A 108.5(6)
C27A C25A C16A 107.4(6)
C27A C25A C26A 110.5(8)
C27A C25A C28A 109.1(8)
C28A C25A C16A 111.6(6)
C28A C25A C26A 109.7(7)
C25A C26A H26G 109.5
C25A C26A H26H 109.5
C25A C26A H26I 109.5
H26G C26A H26H 109.5
H26G C26A H26I 109.5
H26H C26A H26I 109.5
C25A C27A H27G 109.5
C25A C27A H27H 109.5
C25A C27A H27I 109.5
H27G C27A H27H 109.5
H27G C27A H27I 109.5
H27H C27A H27I 109.5
C25A C28A H28G 109.5
C25A C28A H28H 109.5
C25A C28A H28I 109.5
H28G C28A H28H 109.5
H28G C28A H28I 109.5
H28H C28A H28I 109.5
C21A C29A C30A 111.6(7)
C21A C29A C31A 108.9(7)
C31A C29A C30A 110.7(8)
C32A C29A C21A 110.0(7)
C32A C29A C30A 110.7(8)
C32A C29A C31A 104.7(8)
C29A C30A H30G 109.5
C29A C30A H30H 109.5
C29A C30A H30I 109.5
H30G C30A H30H 109.5
H30G C30A H30I 109.5
H30H C30A H30I 109.5
C29A C31A H31G 109.5
C29A C31A H31H 109.5
C29A C31A H31I 109.5
H31G C31A H31H 109.5
H31G C31A H31I 109.5
H31H C31A H31I 109.5
C29A C32A H32G 109.5
C29A C32A H32H 109.5
C29A C32A H32I 109.5
H32G C32A H32H 109.5
H32G C32A H32I 109.5
H32H C32A H32I 109.5
C25B C28C H28D 109.5
C25B C28C H28E 109.5
C25B C28C H28F 109.5
H28D C28C H28E 109.5
H28D C28C H28F 109.5
H28E C28C H28F 109.5
C25B C27C H27D 109.5
C25B C27C H27E 109.5
C25B C27C H27F 109.5
H27D C27C H27E 109.5
H27D C27C H27F 109.5
H27E C27C H27F 109.5
C25B C26C H26D 109.5
C25B C26C H26E 109.5
C25B C26C H26F 109.5
H26D C26C H26E 109.5
H26D C26C H26F 109.5
H26E C26C H26F 109.5
C29B C31C H31D 109.5
C29B C31C H31E 109.5
C29B C31C H31F 109.5
H31D C31C H31E 109.5
H31D C31C H31F 109.5
H31E C31C H31F 109.5
C29B C30C H30D 109.5
C29B C30C H30E 109.5
C29B C30C H30F 109.5
H30D C30C H30E 109.5
H30D C30C H30F 109.5
H30E C30C H30F 109.5
C29B C32C H32D 109.5
C29B C32C H32E 109.5
C29B C32C H32F 109.5
H32D C32C H32E 109.5
H32D C32C H32F 109.5
H32E C32C H32F 109.5

loop_
_geom_bond_atom_site_label_1
_geom_bond_atom_site_label_2
_geom_bond_distance
N1B H1B 0.8800
N1B C13B 1.371(7)
N1B C24B 1.400(8)
N2B C1B 1.317(8)
N2B C2B 1.395(9)
N2B C14B 1.448(8)
N3B C1B 1.344(9)
N3B C3B 1.394(10)
N3B C4B 1.533(10)
N4B C7B 1.308(9)
N4B C8B 1.368(9)
N4B C23B 1.459(8)
N5B C7B 1.330(8)
N5B C9B 1.359(9)
N5B C10B 1.481(9)
C1B H1BA 0.9500
C2B H2B 0.9500
C2B C3B 1.358(10)
C3B H3B 0.9500
C4B H4B 1.0000
C4B C5B 1.437(14)
C4B C6B 1.492(13)
C5B H5BA 0.9800
C5B H5BB 0.9800
C5B H5BC 0.9800
C6B H6BA 0.9800
C6B H6BB 0.9800
C6B H6BC 0.9800
C7B H7B 0.9500
C8B H8B 0.9500
C8B C9B 1.386(10)
C9B H9B 0.9500
C10B H10B 1.0000
C10B C11B 1.469(12)
C10B C12B 1.548(13)
C11B H11A 0.9800
C11B H11B 0.9800
C11B H11C 0.9800
C12B H12A 0.9800
C12B H12B 0.9800
C12B H12C 0.9800
C13B C14B 1.379(9)
C13B C18B 1.432(9)
C14B C15B 1.380(8)
C15B H15B 0.9500
C15B C16B 1.398(9)
C16B C17B 1.394(10)
C16B C25B 1.555(9)
C17B H17B 0.9500
C17B C18B 1.366(8)
C18B C19B 1.441(9)
C19B C20B 1.433(9)
C19B C24B 1.407(9)
C20B H20B 0.9500
C20B C21B 1.396(10)
C21B C22B 1.429(11)
C21B C29B 1.508(11)
C22B H22B 0.9500
C22B C23B 1.386(10)
C23B C24B 1.395(9)
C25B C26B 1.486(10)
C25B C27B 1.524(11)
C25B C28B 1.572(11)
C25B C28C 1.524(14)
C25B C27C 1.536(14)
C25B C26C 1.531(14)
C26B H26A 0.9800
C26B H26B 0.9800
C26B H26C 0.9800
C27B H27A 0.9800
C27B H27B 0.9800
C27B H27C 0.9800
C28B H28A 0.9800
C28B H28B 0.9800
C28B H28C 0.9800
C29B C30B 1.480(14)
C29B C31B 1.474(14)
C29B C32B 1.485(13)
C29B C31C 1.491(15)
C29B C30C 1.489(14)
C29B C32C 1.480(15)
C30B H30A 0.9800
C30B H30B 0.9800
C30B H30C 0.9800
C31B H31A 0.9800
C31B H31B 0.9800
C31B H31C 0.9800
C32B H32B 0.9800
C32B H32A 0.9800
C32B H32C 0.9800
N1A H1A 0.8800
N1A C13A 1.391(8)
N1A C24A 1.371(7)
N2A C1A 1.307(8)
N2A C2A 1.388(9)
N2A C23A 1.455(8)
N3A C1A 1.340(8)
N3A C3A 1.367(10)
N3A C4A 1.475(9)
N4A C7A 1.340(8)
N4A C8A 1.375(8)
N4A C14A 1.430(8)
N5A C7A 1.327(8)
N5A C9A 1.349(9)
N5A C10A 1.494(10)
C1A H1AA 0.9500
C2A H2A 0.9500
C2A C3A 1.375(10)
C3A H3A 0.9500
C4A H4A 1.0000
C4A C5A 1.502(11)
C4A C6A 1.536(12)
C5A H5AA 0.9800
C5A H5AB 0.9800
C5A H5AC 0.9800
C6A H6AA 0.9800
C6A H6AB 0.9800
C6A H6AC 0.9800
C7A H7A 0.9500
C8A H8A 0.9500
C8A C9A 1.399(10)
C9A H9A 0.9500
C10A H10A 1.0000
C10A C11A 1.498(14)
C10A C12A 1.490(13)
C11A H11D 0.9800
C11A H11E 0.9800
C11A H11F 0.9800
C12A H12D 0.9800
C12A H12E 0.9800
C12A H12F 0.9800
C13A C14A 1.396(9)
C13A C18A 1.405(8)
C14A C15A 1.388(9)
C15A H15A 0.9500
C15A C16A 1.394(9)
C16A C17A 1.411(9)
C16A C25A 1.608(9)
C17A H17A 0.9500
C17A C18A 1.396(8)
C18A C19A 1.442(9)
C19A C20A 1.398(9)
C19A C24A 1.408(8)
C20A H20A 0.9500
C20A C21A 1.415(10)
C21A C22A 1.431(9)
C21A C29A 1.526(9)
C22A H22A 0.9500
C22A C23A 1.369(9)
C23A C24A 1.393(9)
C25A C26A 1.547(11)
C25A C27A 1.489(12)
C25A C28A 1.545(11)
C26A H26G 0.9800
C26A H26H 0.9800
C26A H26I 0.9800
C27A H27G 0.9800
C27A H27H 0.9800
C27A H27I 0.9800
C28A H28G 0.9800
C28A H28H 0.9800
C28A H28I 0.9800
C29A C30A 1.537(12)
C29A C31A 1.525(13)
C29A C32A 1.481(11)
C30A H30G 0.9800
C30A H30H 0.9800
C30A H30I 0.9800
C31A H31G 0.9800
C31A H31H 0.9800
C31A H31I 0.9800
C32A H32G 0.9800
C32A H32H 0.9800
C32A H32I 0.9800
C28C H28D 0.9800
C28C H28E 0.9800
C28C H28F 0.9800
C27C H27D 0.9800
C27C H27E 0.9800
C27C H27F 0.9800
C26C H26D 0.9800
C26C H26E 0.9800
C26C H26F 0.9800
C31C H31D 0.9800
C31C H31E 0.9800
C31C H31F 0.9800
C30C H30D 0.9800
C30C H30E 0.9800
C30C H30F 0.9800
C32C H32D 0.9800
C32C H32E 0.9800
C32C H32F 0.9800

loop_
_geom_torsion_atom_site_label_1
_geom_torsion_atom_site_label_2
_geom_torsion_atom_site_label_3
_geom_torsion_atom_site_label_4
_geom_torsion
N1B C13B C14B N2B 1.1(11)
N1B C13B C14B C15B -178.1(6)
N1B C13B C18B C17B 177.8(6)
N1B C13B C18B C19B 0.8(7)
N2B C2B C3B N3B 0.1(8)
N2B C14B C15B C16B -179.2(6)
N4B C8B C9B N5B 1.5(9)
N4B C23B C24B N1B -0.4(12)
N4B C23B C24B C19B 176.9(6)
C1B N2B C2B C3B 0.1(8)
C1B N2B C14B C13B 57.7(9)
C1B N2B C14B C15B -123.1(7)
C1B N3B C3B C2B -0.2(9)
C1B N3B C4B C5B -112.2(10)
C1B N3B C4B C6B 120.2(9)
C2B N2B C1B N3B -0.2(8)
C2B N2B C14B C13B -128.1(7)
C2B N2B C14B C15B 51.1(9)
C3B N3B C1B N2B 0.2(8)
C3B N3B C4B C5B 66.4(11)
C3B N3B C4B C6B -61.2(12)
C4B N3B C1B N2B 179.0(7)
C4B N3B C3B C2B -178.9(7)
C7B N4B C8B C9B -0.8(8)
C7B N4B C23B C22B 123.8(8)
C7B N4B C23B C24B -54.2(10)
C7B N5B C9B C8B -1.7(9)
C7B N5B C10B C11B -113.6(9)
C7B N5B C10B C12B 115.6(9)
C8B N4B C7B N5B -0.2(8)
C8B N4B C23B C22B -49.7(10)
C8B N4B C23B C24B 132.3(8)
C9B N5B C7B N4B 1.2(8)
C9B N5B C10B C11B 61.3(11)
C9B N5B C10B C12B -69.5(10)
C10B N5B C7B N4B 176.9(7)
C10B N5B C9B C8B -177.2(7)
C13B N1B C24B C19B 1.9(7)
C13B N1B C24B C23B 179.5(7)
C13B C14B C15B C16B 0.1(10)
C13B C18B C19B C20B -178.4(7)
C13B C18B C19B C24B 0.4(7)
C14B N2B C1B N3B 175.0(6)
C14B N2B C2B C3B -174.8(6)
C14B C13B C18B C17B -2.0(10)
C14B C13B C18B C19B -178.9(6)
C14B C15B C16B C17B -1.5(10)
C14B C15B C16B C25B 176.6(6)
C15B C16B C17B C18B 1.1(10)
C15B C16B C25B C26B 62.2(11)
C15B C16B C25B C27B -61.4(11)
C15B C16B C25B C28B -179.2(9)
C15B C16B C25B C28C 126.1(16)
C15B C16B C25B C27C -114.4(17)
C15B C16B C25B C26C 0.3(17)
C16B C17B C18B C13B 0.6(10)
C16B C17B C18B C19B 176.5(7)
C17B C16B C25B C26B -119.8(10)
C17B C16B C25B C27B 116.6(10)
C17B C16B C25B C28B -1.1(11)
C17B C16B C25B C28C -55.8(16)
C17B C16B C25B C27C 63.6(17)
C17B C16B C25B C26C 178.3(16)
C17B C18B C19B C20B 5.2(14)
C17B C18B C19B C24B -176.0(7)
C18B C13B C14B N2B -179.1(6)
C18B C13B C14B C15B 1.6(10)
C18B C19B C20B C21B 179.7(8)
C18B C19B C24B N1B -1.4(8)
C18B C19B C24B C23B -179.3(6)
C19B C20B C21B C22B -0.2(12)
C19B C20B C21B C29B -179.1(8)
C20B C19B C24B N1B 177.6(6)
C20B C19B C24B C23B -0.3(10)
C20B C21B C22B C23B -1.3(13)
C20B C21B C29B C30B -127.3(18)
C20B C21B C29B C31B 114.3(18)
C20B C21B C29B C32B -9.9(18)
C20B C21B C29B C31C 83.2(19)
C20B C21B C29B C30C -167.6(16)
C20B C21B C29B C32C -59(2)
C21B C22B C23B N4B -176.1(7)
C21B C22B C23B C24B 2.0(12)
C22B C21B C29B C30B 53.8(19)
C22B C21B C29B C31B -65(2)
C22B C21B C29B C32B 171.3(15)
C22B C21B C29B C31C -95.7(19)
C22B C21B C29B C30C 13.5(19)
C22B C21B C29B C32C 122(2)
C22B C23B C24B N1B -178.5(7)
C22B C23B C24B C19B -1.1(11)
C23B N4B C7B N5B -174.6(6)
C23B N4B C8B C9B 173.5(7)
C24B N1B C13B C14B 178.0(7)
C24B N1B C13B C18B -1.7(7)
C24B C19B C20B C21B 1.0(11)
C25B C16B C17B C18B -176.9(6)
C29B C21B C22B C23B 177.7(8)
N1A C13A C14A N4A 0.2(11)
N1A C13A C14A C15A -178.1(6)
N1A C13A C18A C17A 177.9(6)
N1A C13A C18A C19A 0.2(7)
N2A C2A C3A N3A -0.7(8)
N2A C23A C24A N1A -1.6(11)
N2A C23A C24A C19A 176.6(6)
N4A C8A C9A N5A -0.6(9)
N4A C14A C15A C16A -178.6(6)
C1A N2A C2A C3A 0.8(8)
C1A N2A C23A C22A 123.2(7)
C1A N2A C23A C24A -53.9(9)
C1A N3A C3A C2A 0.4(8)
C1A N3A C4A C5A -115.8(8)
C1A N3A C4A C6A 118.8(8)
C2A N2A C1A N3A -0.6(7)
C2A N2A C23A C22A -48.1(9)
C2A N2A C23A C24A 134.8(7)
C3A N3A C1A N2A 0.1(8)
C3A N3A C4A C5A 60.7(11)
C3A N3A C4A C6A -64.7(10)
C4A N3A C1A N2A 177.2(6)
C4A N3A C3A C2A -176.5(7)
C7A N4A C8A C9A 0.8(8)
C7A N4A C14A C13A 59.2(9)
C7A N4A C14A C15A -122.5(7)
C7A N5A C9A C8A 0.2(9)
C7A N5A C10A C11A -113.0(9)
C7A N5A C10A C12A 120.2(9)
C8A N4A C7A N5A -0.7(8)
C8A N4A C14A C13A -124.0(7)
C8A N4A C14A C15A 54.3(10)
C9A N5A C7A N4A 0.3(9)
C9A N5A C10A C11A 67.9(11)
C9A N5A C10A C12A -59.0(12)
C10A N5A C7A N4A -179.1(7)
C10A N5A C9A C8A 179.5(8)
C13A N1A C24A C19A 1.3(7)
C13A N1A C24A C23A 179.7(7)
C13A C14A C15A C16A -0.3(10)
C13A C18A C19A C20A -178.9(7)
C13A C18A C19A C24A 0.6(7)
C14A N4A C7A N5A 176.6(6)
C14A N4A C8A C9A -176.4(6)
C14A C13A C18A C17A -1.6(10)
C14A C13A C18A C19A -179.3(6)
C14A C15A C16A C17A -0.5(10)
C14A C15A C16A C25A 177.7(6)
C15A C16A C17A C18A 0.2(10)
C15A C16A C25A C26A 61.8(9)
C15A C16A C25A C27A -57.6(10)
C15A C16A C25A C28A -177.2(7)
C16A C17A C18A C13A 0.8(10)
C16A C17A C18A C19A 177.8(7)
C17A C16A C25A C26A -120.0(8)
C17A C16A C25A C27A 120.5(8)
C17A C16A C25A C28A 1.0(10)
C17A C18A C19A C20A 3.8(13)
C17A C18A C19A C24A -176.7(7)
C18A C13A C14A N4A 179.6(6)
C18A C13A C14A C15A 1.3(10)
C18A C19A C20A C21A -178.9(7)
C18A C19A C24A N1A -1.2(7)
C18A C19A C24A C23A -179.8(6)
C19A C20A C21A C22A -2.3(10)
C19A C20A C21A C29A -176.6(6)
C20A C19A C24A N1A 178.4(6)
C20A C19A C24A C23A -0.2(10)
C20A C21A C22A C23A 1.7(10)
C20A C21A C29A C30A -177.6(7)
C20A C21A C29A C31A 59.9(10)
C20A C21A C29A C32A -54.3(10)
C21A C22A C23A N2A -177.5(6)
C21A C22A C23A C24A -0.3(10)
C22A C21A C29A C30A 8.3(11)
C22A C21A C29A C31A -114.2(9)
C22A C21A C29A C32A 131.7(8)
C22A C23A C24A N1A -178.7(7)
C22A C23A C24A C19A -0.5(10)
C23A N2A C1A N3A -173.3(5)
C23A N2A C2A C3A 173.3(6)
C24A N1A C13A C14A 178.5(7)
C24A N1A C13A C18A -0.9(7)
C24A C19A C20A C21A 1.6(10)
C25A C16A C17A C18A -178.0(6)
C29A C21A C22A C23A 175.9(7)

loop_
_smtbx_masks_void_nr
_smtbx_masks_void_average_x
_smtbx_masks_void_average_y
_smtbx_masks_void_average_z
_smtbx_masks_void_volume
_smtbx_masks_void_count_electrons
1 -0.744 0.500 0.500 1339.5 717.4
